data_2214925
loop_
_publ_author_name
'Yin-Hua He'
'Yun-long Feng'

_publ_section_title
;
 5-Carboxy-1-carboxymethyl-2-oxidopyridinium
;
_journal_coeditor_code YM2052
_journal_issue 8
_journal_name_full 'Acta Crystallographica Section E'
_journal_page_first o3422
_journal_page_last o3422
_journal_paper_doi 10.1107/S1600536807031601
_journal_volume 63
_journal_year 2007
_chemical_formula_iupac 'C8 H7 N O5'
_chemical_formula_moiety 'C8 H7 N O5'
_chemical_formula_sum 'C8 H7 N O5'
_chemical_formula_weight 197.15
_chemical_name_systematic
;
5-Carboxy-1-carboxymethyl-2-oxidopyridinium
;
_space_group_IT_number 14
_symmetry_cell_setting monoclinic
_symmetry_space_group_name_Hall '-P 2ybc'
_symmetry_space_group_name_H-M 'P 1 21/c 1'
_atom_sites_solution_hydrogens geom
_atom_sites_solution_primary direct
_atom_sites_solution_secondary difmap
_audit_creation_method SHELXL-97
_cell_angle_alpha 90.00
_cell_angle_beta 101.788(2)
_cell_angle_gamma 90.00
_cell_formula_units_Z 4
_cell_length_a 8.0116(3)
_cell_length_b 10.1247(4)
_cell_length_c 10.6618(4)
_cell_measurement_reflns_used 6859
_cell_measurement_temperature 296(2)
_cell_measurement_theta_max 25.00
_cell_measurement_theta_min 2.60
_cell_volume 846.59(6)
_computing_cell_refinement 'SAINT (Bruker, 2004)'
_computing_data_collection 'SMART (Bruker, 2004)'
_computing_data_reduction SAINT
_computing_molecular_graphics 'SHELXTL (Bruker, 2002)'
_computing_publication_material SHELXL97
_computing_structure_refinement 'SHELXL97 (Sheldrick, 1997)'
_computing_structure_solution 'SHELXS97 (Sheldrick, 1997)'
_diffrn_ambient_temperature 293(2)
_diffrn_measured_fraction_theta_full 0.99
_diffrn_measured_fraction_theta_max 0.99
_diffrn_measurement_device_type 'Bruker APEX II area-detector'
_diffrn_measurement_method \w
_diffrn_radiation_monochromator graphite
_diffrn_radiation_source 'fine-focus sealed tube'
_diffrn_radiation_type MoK\a
_diffrn_radiation_wavelength 0.71073
_diffrn_reflns_av_R_equivalents 0.0535
_diffrn_reflns_av_sigmaI/netI 0.0284
_diffrn_reflns_limit_h_max 9
_diffrn_reflns_limit_h_min -9
_diffrn_reflns_limit_k_max 10
_diffrn_reflns_limit_k_min -12
_diffrn_reflns_limit_l_max 12
_diffrn_reflns_limit_l_min -12
_diffrn_reflns_number 5747
_diffrn_reflns_theta_full 25.0
_diffrn_reflns_theta_max 25.00
_diffrn_reflns_theta_min 2.60
_diffrn_standards_decay_% 0
_diffrn_standards_interval_count 0
_diffrn_standards_number 0
_exptl_absorpt_coefficient_mu 0.132
_exptl_absorpt_correction_T_max 0.9716
_exptl_absorpt_correction_T_min 0.9604
_exptl_absorpt_correction_type empirical
_exptl_absorpt_process_details '(SADABS; Sheldrick, 1996)'
_exptl_crystal_colour colourless
_exptl_crystal_density_diffrn 1.547
_exptl_crystal_density_method 'not measured'
_exptl_crystal_description block
_exptl_crystal_F_000 408
_exptl_crystal_size_max 0.31
_exptl_crystal_size_mid 0.24
_exptl_crystal_size_min 0.22
_refine_diff_density_max 0.16
_refine_diff_density_min -0.19
_refine_ls_extinction_coef 0.051(6)
_refine_ls_extinction_expression Fc^*^=kFc[1+0.001xFc^2^\l^3^/sin(2\q)]^-1/4^
_refine_ls_extinction_method SHELXL97
_refine_ls_goodness_of_fit_ref 1.090
_refine_ls_hydrogen_treatment mixed
_refine_ls_matrix_type full
_refine_ls_number_parameters 134
_refine_ls_number_reflns 1480
_refine_ls_number_restraints 2
_refine_ls_restrained_S_all 1.092
_refine_ls_R_factor_all 0.0397
_refine_ls_R_factor_gt 0.0358
_refine_ls_shift/su_max <0.003
_refine_ls_shift/su_mean 0.000
_refine_ls_structure_factor_coef Fsqd
_refine_ls_weighting_details 'calc w=1/[\s^2^(Fo^2^)+(0.0568P)^2^+0.1486P] where P=(Fo^2^+2Fc^2^)/3'
_refine_ls_weighting_scheme calc
_refine_ls_wR_factor_gt 0.1019
_refine_ls_wR_factor_ref 0.1058
_reflns_number_gt 1311
_reflns_number_total 1480
_reflns_threshold_expression I>2/s(I)
_cod_data_source_file ym2052.cif
_cod_data_source_block I
_cod_depositor_comments
;
The following automatic conversions were performed:
'_symmetry_cell_setting' value 'Monoclinic' changed to 'monoclinic'
according to '/home/saulius/struct/CIF-dictionaries/cif_core.dic'
dictionary named 'cif_core.dic' version 2.4.1 from 2010-06-29.

Automatic conversion script
Id: cif_fix_enum 1527 2010-12-29 10:47:43Z saulius 

The following automatic conversions were performed:

'_symmetry_cell_setting' value 'Monoclinic' changed to 'monoclinic'
according to /home/saulius/struct/CIF-dictionaries/cif_core.dic
dictionary named 'cif_core.dic' version 2.4.1 from 2010-06-29.

Automatic conversion script
Id: cif_fix_values 1715 2011-07-08 13:25:40Z adriana 
;
_cod_original_sg_symbol_H-M 'P 21/c'
_cod_database_code 2214925
_cod_database_fobs_code 2214925

loop_
_symmetry_equiv_pos_as_xyz
'x, y, z'
'-x, y+1/2, -z+1/2'
'-x, -y, -z'
'x, -y-1/2, z-1/2'

loop_
_atom_site_type_symbol
_atom_site_label
_atom_site_fract_x
_atom_site_fract_y
_atom_site_fract_z
_atom_site_U_iso_or_equiv
_atom_site_adp_type
_atom_site_calc_flag
_atom_site_refinement_flags
_atom_site_occupancy
O O1 0.00147(19) 0.14327(14) -0.09773(12) 0.0710(4) Uani d D 1
H H1A -0.038(3) 0.0630(19) -0.099(3) 0.106 Uiso d D 1
O O2 0.13230(14) 0.09344(11) 0.10199(10) 0.0518(3) Uani d . 1
O O3 0.39426(15) 0.66491(11) 0.08187(10) 0.0549(3) Uani d . 1
O O4 0.47211(14) 0.65489(12) 0.43812(11) 0.0539(4) Uani d D 1
H H4A 0.427(3) 0.713(2) 0.479(2) 0.081 Uiso d D 1
O O5 0.21283(15) 0.62620(16) 0.32046(13) 0.0746(5) Uani d . 1
N N1 0.33915(15) 0.46367(12) 0.15334(11) 0.0396(3) Uani d . 1
C C1 0.26468(18) 0.34362(14) 0.13670(13) 0.0396(4) Uani d . 1
H H1 0.2821 0.2842 0.2047 0.048 Uiso calc R 1
C C2 0.16493(17) 0.30746(15) 0.02314(13) 0.0398(4) Uani d . 1
C C3 0.13783(18) 0.40021(16) -0.07807(13) 0.0432(4) Uani d . 1
H H3 0.0688 0.3781 -0.1564 0.052 Uiso calc R 1
C C4 0.21137(19) 0.52053(16) -0.06178(13) 0.0443(4) Uani d . 1
H H4 0.1920 0.5803 -0.1294 0.053 Uiso calc R 1
C C5 0.31834(18) 0.55812(15) 0.05714(13) 0.0409(4) Uani d . 1
C C6 0.09656(18) 0.17228(16) 0.01153(13) 0.0434(4) Uani d . 1
C C7 0.44647(19) 0.49939(15) 0.27633(13) 0.0441(4) Uani d . 1
H H7B 0.5537 0.5348 0.2623 0.053 Uiso calc R 1
H H7A 0.4712 0.4209 0.3291 0.053 Uiso calc R 1
C C8 0.36079(18) 0.60041(16) 0.34566(13) 0.0417(4) Uani d . 1

loop_
_atom_site_aniso_label
_atom_site_aniso_U_11
_atom_site_aniso_U_22
_atom_site_aniso_U_33
_atom_site_aniso_U_12
_atom_site_aniso_U_13
_atom_site_aniso_U_23
O1 0.0968(10) 0.0518(8) 0.0493(7) -0.0166(7) -0.0205(6) -0.0018(6)
O2 0.0569(7) 0.0487(7) 0.0449(6) -0.0075(5) -0.0012(5) 0.0029(5)
O3 0.0720(7) 0.0442(7) 0.0446(6) -0.0102(5) 0.0028(5) 0.0066(5)
O4 0.0523(6) 0.0536(8) 0.0500(7) 0.0001(5) -0.0034(5) -0.0182(5)
O5 0.0466(7) 0.1110(12) 0.0615(8) 0.0029(7) 0.0000(5) -0.0302(8)
N1 0.0501(7) 0.0360(7) 0.0293(6) 0.0008(5) -0.0001(5) 0.0004(5)
C1 0.0486(8) 0.0361(8) 0.0326(7) 0.0035(6) 0.0045(6) 0.0012(6)
C2 0.0419(7) 0.0410(8) 0.0349(7) 0.0045(6) 0.0038(5) -0.0037(6)
C3 0.0457(8) 0.0508(10) 0.0303(7) 0.0065(7) 0.0012(6) -0.0025(6)
C4 0.0523(8) 0.0476(9) 0.0310(7) 0.0064(7) 0.0040(6) 0.0061(6)
C5 0.0485(8) 0.0394(8) 0.0342(7) 0.0033(6) 0.0070(6) 0.0031(6)
C6 0.0457(8) 0.0451(9) 0.0362(7) 0.0010(6) 0.0013(6) -0.0049(7)
C7 0.0537(8) 0.0391(9) 0.0334(7) 0.0005(6) -0.0053(6) 0.0006(6)
C8 0.0455(8) 0.0457(9) 0.0312(7) -0.0078(6) 0.0015(6) 0.0011(6)

loop_
_atom_type_symbol
_atom_type_description
_atom_type_scat_dispersion_real
_atom_type_scat_dispersion_imag
_atom_type_scat_source
C C 0.0033 0.0016 'International Tables Vol C Tables 4.2.6.8 and 6.1.1.4'
H H 0.0000 0.0000 'International Tables Vol C Tables 4.2.6.8 and 6.1.1.4'
N N 0.0061 0.0033 'International Tables Vol C Tables 4.2.6.8 and 6.1.1.4'
O O 0.0106 0.0060 'International Tables Vol C Tables 4.2.6.8 and 6.1.1.4'

loop_
_geom_angle_atom_site_label_1
_geom_angle_atom_site_label_2
_geom_angle_atom_site_label_3
_geom_angle
C6 O1 H1A 111.6(18)
C8 O4 H4A 112.2(15)
C1 N1 C5 122.72(12)
C1 N1 C7 120.32(12)
C5 N1 C7 116.96(12)
N1 C1 C2 121.59(13)
N1 C1 H1 119.2
C2 C1 H1 119.2
C1 C2 C3 118.19(14)
C1 C2 C6 117.87(13)
C3 C2 C6 123.90(13)
C4 C3 C2 120.45(13)
C4 C3 H3 119.8
C2 C3 H3 119.8
C3 C4 C5 121.44(13)
C3 C4 H4 119.3
C5 C4 H4 119.3
O3 C5 N1 117.60(13)
O3 C5 C4 126.79(14)
N1 C5 C4 115.60(13)
O2 C6 O1 123.81(15)
O2 C6 C2 120.74(13)
O1 C6 C2 115.44(14)
N1 C7 C8 111.42(12)
N1 C7 H7B 109.3
C8 C7 H7B 109.3
N1 C7 H7A 109.3
C8 C7 H7A 109.3
H7B C7 H7A 108.0
O5 C8 O4 124.89(15)
O5 C8 C7 124.81(14)
O4 C8 C7 110.30(12)

loop_
_geom_bond_atom_site_label_1
_geom_bond_atom_site_label_2
_geom_bond_distance
O1 C6 1.2888(18)
O1 H1A 0.872(17)
O2 C6 1.2396(18)
O3 C5 1.2422(19)
O4 C8 1.3086(18)
O4 H4A 0.855(16)
O5 C8 1.1897(19)
N1 C1 1.3497(19)
N1 C5 1.3872(19)
N1 C7 1.4591(17)
C1 C2 1.3577(19)
C1 H1 0.9300
C2 C3 1.413(2)
C2 C6 1.470(2)
C3 C4 1.349(2)
C3 H3 0.9300
C4 C5 1.429(2)
C4 H4 0.9300
C7 C8 1.507(2)
C7 H7B 0.9700
C7 H7A 0.9700

loop_
_geom_hbond_atom_site_label_D
_geom_hbond_atom_site_label_H
_geom_hbond_atom_site_label_A
_geom_hbond_site_symmetry_A
_geom_hbond_distance_DH
_geom_hbond_distance_HA
_geom_hbond_distance_DA
_geom_hbond_angle_DHA
O1 H1A O2 3 0.872(17) 1.752(18) 2.6219(17) 176(3)
O4 H4A O3 4_576 0.855(16) 1.709(18) 2.5411(16) 164(2)
C3 H3 O5 3_565 0.93 2.56 3.4170(17) 154
C7 H7A O4 3_666 0.97 2.55 3.3649(19) 142

loop_
_geom_torsion_atom_site_label_1
_geom_torsion_atom_site_label_2
_geom_torsion_atom_site_label_3
_geom_torsion_atom_site_label_4
_geom_torsion
C5 N1 C1 C2 0.5(2)
C7 N1 C1 C2 -179.65(13)
N1 C1 C2 C3 -1.1(2)
N1 C1 C2 C6 176.75(12)
C1 C2 C3 C4 0.8(2)
C6 C2 C3 C4 -176.91(13)
C2 C3 C4 C5 0.1(2)
C1 N1 C5 O3 -179.10(13)
C7 N1 C5 O3 1.1(2)
C1 N1 C5 C4 0.3(2)
C7 N1 C5 C4 -179.49(12)
C3 C4 C5 O3 178.75(15)
C3 C4 C5 N1 -0.6(2)
C1 C2 C6 O2 -1.5(2)
C3 C2 C6 O2 176.21(13)
C1 C2 C6 O1 179.41(13)
C3 C2 C6 O1 -2.9(2)
C1 N1 C7 C8 -108.72(15)
C5 N1 C7 C8 71.10(16)
N1 C7 C8 O5 16.2(2)
N1 C7 C8 O4 -164.33(12)

loop_
_cod_related_entry_id
_cod_related_entry_database
_cod_related_entry_code
1 ChemSpider 21123725
